data_4078977
loop_
_publ_author_name
'Perera, T. Hiran'
'Lord, Richard L.'
'Heeg, Mary Jane'
'Schlegel, H. Bernhard'
'Winter, Charles H.'

_publ_section_title
;
 Metallapyrimidines and Metallapyrimidiniums from Oxidative Addition of
 Pyrazolate N--N Bonds to Niobium(III), Niobium(IV), and Tantalum(IV)
 Metal Centers and Assessment of Their Aromatic Character
;
_journal_issue 17
_journal_name_full Organometallics
_journal_page_first 5971
_journal_paper_doi 10.1021/om300490w
_journal_volume 31
_journal_year 2012
_chemical_formula_sum 'C33 H57 N6 Nb'
_chemical_formula_weight 630.76
_chemical_name_systematic
; 
 ? 
;
_space_group_IT_number 19
_symmetry_cell_setting orthorhombic
_symmetry_space_group_name_Hall 'P 2ac 2ab'
_symmetry_space_group_name_H-M 'P 21 21 21'
_atom_sites_solution_hydrogens geom
_atom_sites_solution_primary direct
_atom_sites_solution_secondary difmap
_audit_creation_method SHELXL-97
_cell_angle_alpha 90.00
_cell_angle_beta 90.00
_cell_angle_gamma 90.00
_cell_formula_units_Z 4
_cell_length_a 9.5471(9)
_cell_length_b 17.2627(15)
_cell_length_c 21.1366(19)
_cell_measurement_reflns_used 8069
_cell_measurement_temperature 100(2)
_cell_measurement_theta_max 28.2
_cell_measurement_theta_min 2.5
_cell_volume 3483.5(5)
_computing_cell_refinement 'Bruker APEX2'
_computing_data_collection 'Bruker APEX2'
_computing_data_reduction 'Bruker APEX2'
_computing_molecular_graphics SHELXTL-Plus
_computing_publication_material SHELXL-97
_computing_structure_refinement 'SHELXL-97 (Sheldrick, 1997)'
_computing_structure_solution 'SHELXS-97 (Sheldrick, 1990)'
_diffrn_ambient_temperature 100(2)
_diffrn_measured_fraction_theta_full 0.994
_diffrn_measured_fraction_theta_max 0.994
_diffrn_measurement_method 'Bruker APEX2'
_diffrn_radiation_monochromator graphite
_diffrn_radiation_source 'fine-focus sealed tube'
_diffrn_radiation_type MoK\a
_diffrn_radiation_wavelength 0.71073
_diffrn_reflns_av_R_equivalents 0.0499
_diffrn_reflns_av_sigmaI/netI 0.0253
_diffrn_reflns_limit_h_max 12
_diffrn_reflns_limit_h_min 0
_diffrn_reflns_limit_k_max 22
_diffrn_reflns_limit_k_min 0
_diffrn_reflns_limit_l_max 28
_diffrn_reflns_limit_l_min 0
_diffrn_reflns_number 59590
_diffrn_reflns_theta_full 28.29
_diffrn_reflns_theta_max 28.29
_diffrn_reflns_theta_min 1.52
_exptl_absorpt_coefficient_mu 0.375
_exptl_absorpt_correction_T_max 0.9194
_exptl_absorpt_correction_T_min 0.8667
_exptl_absorpt_correction_type multi-scan
_exptl_absorpt_process_details 'SADABS, Sheldrick, 1997'
_exptl_crystal_colour red-orange
_exptl_crystal_density_diffrn 1.203
_exptl_crystal_density_method 'not measured'
_exptl_crystal_description fragment
_exptl_crystal_F_000 1352
_exptl_crystal_size_max 0.39
_exptl_crystal_size_mid 0.36
_exptl_crystal_size_min 0.23
_refine_diff_density_max 1.599
_refine_diff_density_min -0.650
_refine_diff_density_rms 0.087
_refine_ls_abs_structure_details 'Flack H D (1983), Acta Cryst. A39, 876-881'
_refine_ls_abs_structure_Flack 0.39(7)
_refine_ls_extinction_method none
_refine_ls_goodness_of_fit_ref 1.119
_refine_ls_hydrogen_treatment constr
_refine_ls_matrix_type full
_refine_ls_number_parameters 380
_refine_ls_number_reflns 4794
_refine_ls_number_restraints 0
_refine_ls_restrained_S_all 1.119
_refine_ls_R_factor_all 0.0449
_refine_ls_R_factor_gt 0.0417
_refine_ls_shift/su_max 0.001
_refine_ls_shift/su_mean 0.000
_refine_ls_structure_factor_coef Fsqd
_refine_ls_weighting_details 'calc w=1/[\s^2^(Fo^2^)+(0.0445P)^2^+6.3776P] where P=(Fo^2^+2Fc^2^)/3'
_refine_ls_weighting_scheme calc
_refine_ls_wR_factor_gt 0.1096
_refine_ls_wR_factor_ref 0.1120
_reflns_number_gt 4547
_reflns_number_total 4794
_reflns_threshold_expression >2sigma(I)
_cod_data_source_file om300490w_si_002.cif
_cod_data_source_block gper_(3)
_cod_depositor_comments
;
The following automatic conversions were performed:

'_exptl_absorpt_correction_type' value 'Multi-scan' changed to
'multi-scan' according to the built-in table from CIF Core dictionary
named 'cif_core.dic' version 2.4.1 from 2010-06-29.

Automatic conversion script
Id: cif_fix_values 1715 2011-07-08 13:25:40Z adriana 
;
_cod_original_sg_symbol_H-M P212121
_cod_database_code 4078977

loop_
_symmetry_equiv_pos_as_xyz
'x, y, z'
'x+1/2, -y+1/2, -z'
'-x, y+1/2, -z+1/2'
'-x+1/2, -y, z+1/2'

loop_
_atom_site_label
_atom_site_type_symbol
_atom_site_fract_x
_atom_site_fract_y
_atom_site_fract_z
_atom_site_U_iso_or_equiv
_atom_site_adp_type
_atom_site_occupancy
_atom_site_symmetry_multiplicity
_atom_site_calc_flag
_atom_site_refinement_flags
Nb1 Nb 0.63221(3) 0.005111(19) 0.048681(14) 0.01585(9) Uani 1 1 d .
N1 N 0.5398(4) 0.0045(3) -0.03235(16) 0.0285(7) Uani 1 1 d .
N2 N 0.4557(4) 0.0035(3) 0.08374(17) 0.0301(8) Uani 1 1 d .
C1 C 0.4070(5) 0.0019(2) -0.04702(19) 0.0293(8) Uani 1 1 d .
C2 C 0.2969(5) -0.0007(3) -0.00131(19) 0.0306(9) Uani 1 1 d .
H2 H 0.2029 -0.0034 -0.0159 0.037 Uiso 1 1 calc R
C3 C 0.3205(5) 0.0004(3) 0.06187(18) 0.0277(8) Uani 1 1 d .
C4 C 0.3632(4) -0.0028(2) -0.11864(16) 0.0233(7) Uani 1 1 d .
C5 C 0.2246(6) 0.0374(3) -0.1342(2) 0.0373(12) Uani 1 1 d .
H5A H 0.2265 0.0906 -0.1180 0.045 Uiso 1 1 calc R
H5B H 0.1472 0.0090 -0.1145 0.045 Uiso 1 1 calc R
H5C H 0.2114 0.0384 -0.1802 0.045 Uiso 1 1 calc R
C6 C 0.3535(6) -0.0891(3) -0.1358(2) 0.0275(9) Uani 1 1 d .
H6A H 0.2785 -0.1134 -0.1112 0.033 Uiso 1 1 calc R
H6B H 0.4428 -0.1145 -0.1262 0.033 Uiso 1 1 calc R
H6C H 0.3330 -0.0944 -0.1811 0.033 Uiso 1 1 calc R
C7 C 0.4805(5) 0.0337(3) -0.1578(2) 0.0349(11) Uani 1 1 d .
H7A H 0.4591 0.0281 -0.2030 0.042 Uiso 1 1 calc R
H7B H 0.5693 0.0077 -0.1483 0.042 Uiso 1 1 calc R
H7C H 0.4882 0.0889 -0.1473 0.042 Uiso 1 1 calc R
C8 C 0.2068(4) -0.0028(3) 0.11482(17) 0.0219(7) Uani 1 1 d .
C9 C 0.2290(8) -0.0770(3) 0.1522(3) 0.0443(16) Uani 1 1 d .
H9A H 0.3271 -0.0804 0.1654 0.053 Uiso 1 1 calc R
H9B H 0.2057 -0.1216 0.1256 0.053 Uiso 1 1 calc R
H9C H 0.1684 -0.0767 0.1896 0.053 Uiso 1 1 calc R
C10 C 0.2309(6) 0.0666(3) 0.1587(3) 0.0313(11) Uani 1 1 d .
H10A H 0.2194 0.1148 0.1347 0.038 Uiso 1 1 calc R
H10B H 0.3259 0.0642 0.1761 0.038 Uiso 1 1 calc R
H10C H 0.1627 0.0652 0.1933 0.038 Uiso 1 1 calc R
C11 C 0.0591(5) 0.0002(5) 0.0887(3) 0.0530(15) Uani 1 1 d .
H11A H -0.0082 -0.0028 0.1236 0.064 Uiso 1 1 calc R
H11B H 0.0444 -0.0436 0.0599 0.064 Uiso 1 1 calc R
H11C H 0.0455 0.0488 0.0656 0.064 Uiso 1 1 calc R
N3 N 0.7435(5) -0.1009(2) 0.03196(18) 0.0247(9) Uani 1 1 d .
N4 N 0.7192(5) -0.0929(2) 0.09690(19) 0.0245(9) Uani 1 1 d .
C12 C 0.8052(6) -0.1689(3) 0.0228(2) 0.0251(10) Uani 1 1 d .
C13 C 0.8226(6) -0.2056(3) 0.0813(2) 0.0282(11) Uani 1 1 d .
H13 H 0.8648 -0.2547 0.0886 0.034 Uiso 1 1 calc R
C14 C 0.7656(6) -0.1559(3) 0.1266(2) 0.0251(10) Uani 1 1 d .
C15 C 0.8519(5) -0.1949(2) -0.0419(2) 0.0244(9) Uani 1 1 d .
C16 C 0.7273(7) -0.1910(3) -0.0880(2) 0.0354(13) Uani 1 1 d .
H16A H 0.6562 -0.2289 -0.0754 0.042 Uiso 1 1 calc R
H16B H 0.7598 -0.2026 -0.1310 0.042 Uiso 1 1 calc R
H16C H 0.6866 -0.1389 -0.0871 0.042 Uiso 1 1 calc R
C17 C 0.9697(7) -0.1417(3) -0.0650(3) 0.0429(15) Uani 1 1 d .
H17A H 0.9337 -0.0889 -0.0699 0.052 Uiso 1 1 calc R
H17B H 1.0046 -0.1604 -0.1058 0.052 Uiso 1 1 calc R
H17C H 1.0462 -0.1418 -0.0341 0.052 Uiso 1 1 calc R
C18 C 0.9059(6) -0.2783(3) -0.0399(3) 0.0363(13) Uani 1 1 d .
H18A H 0.9871 -0.2813 -0.0116 0.044 Uiso 1 1 calc R
H18B H 0.9334 -0.2945 -0.0825 0.044 Uiso 1 1 calc R
H18C H 0.8317 -0.3125 -0.0242 0.044 Uiso 1 1 calc R
C19 C 0.7504(6) -0.1654(3) 0.1980(2) 0.0237(12) Uani 1 1 d .
C20 C 0.6363(6) -0.2243(3) 0.2109(2) 0.0376(11) Uani 1 1 d .
H20A H 0.6628 -0.2743 0.1923 0.045 Uiso 1 1 calc R
H20B H 0.5483 -0.2066 0.1919 0.045 Uiso 1 1 calc R
H20C H 0.6240 -0.2303 0.2566 0.045 Uiso 1 1 calc R
C21 C 0.7141(8) -0.0885(3) 0.2299(3) 0.0491(16) Uani 1 1 d .
H21A H 0.6216 -0.0712 0.2156 0.059 Uiso 1 1 calc R
H21B H 0.7845 -0.0495 0.2185 0.059 Uiso 1 1 calc R
H21C H 0.7131 -0.0954 0.2759 0.059 Uiso 1 1 calc R
C22 C 0.8910(6) -0.1947(4) 0.2229(2) 0.0398(13) Uani 1 1 d .
H22A H 0.8839 -0.2043 0.2685 0.048 Uiso 1 1 calc R
H22B H 0.9634 -0.1557 0.2149 0.048 Uiso 1 1 calc R
H22C H 0.9157 -0.2430 0.2012 0.048 Uiso 1 1 calc R
N5 N 0.7404(5) 0.1128(2) 0.03203(18) 0.0245(9) Uani 1 1 d .
N6 N 0.7158(5) 0.1044(2) 0.09676(19) 0.0234(9) Uani 1 1 d .
C23 C 0.7962(5) 0.1824(3) 0.0220(2) 0.0242(10) Uani 1 1 d .
C24 C 0.8079(6) 0.2206(3) 0.0803(2) 0.0257(10) Uani 1 1 d .
H24 H 0.8446 0.2710 0.0875 0.031 Uiso 1 1 calc R
C25 C 0.7550(6) 0.1697(3) 0.1258(2) 0.0233(10) Uani 1 1 d .
C26 C 0.8382(5) 0.2080(3) -0.0435(2) 0.0258(10) Uani 1 1 d .
C27 C 0.8990(6) 0.2906(3) -0.0419(3) 0.0342(12) Uani 1 1 d .
H27A H 0.8283 0.3265 -0.0254 0.041 Uiso 1 1 calc R
H27B H 0.9258 0.3063 -0.0848 0.041 Uiso 1 1 calc R
H27C H 0.9816 0.2916 -0.0144 0.041 Uiso 1 1 calc R
C28 C 0.7115(8) 0.2075(4) -0.0867(3) 0.0425(16) Uani 1 1 d .
H28A H 0.6698 0.1556 -0.0870 0.051 Uiso 1 1 calc R
H28B H 0.7403 0.2214 -0.1297 0.051 Uiso 1 1 calc R
H28C H 0.6425 0.2450 -0.0713 0.051 Uiso 1 1 calc R
C29 C 0.9494(8) 0.1520(3) -0.0690(3) 0.0479(17) Uani 1 1 d .
H29A H 1.0344 0.1559 -0.0432 0.057 Uiso 1 1 calc R
H29B H 0.9715 0.1654 -0.1130 0.057 Uiso 1 1 calc R
H29C H 0.9135 0.0988 -0.0672 0.057 Uiso 1 1 calc R
C30 C 0.7431(5) 0.1770(3) 0.1974(2) 0.0229(11) Uani 1 1 d .
C31 C 0.6107(5) 0.1375(3) 0.2214(2) 0.0302(10) Uani 1 1 d .
H31A H 0.5284 0.1664 0.2068 0.036 Uiso 1 1 calc R
H31B H 0.6117 0.1364 0.2677 0.036 Uiso 1 1 calc R
H31C H 0.6067 0.0844 0.2051 0.036 Uiso 1 1 calc R
C32 C 0.7407(5) 0.2631(3) 0.2152(2) 0.0285(10) Uani 1 1 d .
H32A H 0.6588 0.2879 0.1959 0.034 Uiso 1 1 calc R
H32B H 0.8262 0.2881 0.1997 0.034 Uiso 1 1 calc R
H32C H 0.7355 0.2683 0.2613 0.034 Uiso 1 1 calc R
C33 C 0.8727(5) 0.1388(3) 0.2271(2) 0.0279(9) Uani 1 1 d .
H33A H 0.8711 0.1465 0.2730 0.033 Uiso 1 1 calc R
H33B H 0.9576 0.1624 0.2095 0.033 Uiso 1 1 calc R
H33C H 0.8722 0.0832 0.2177 0.033 Uiso 1 1 calc R

loop_
_atom_site_aniso_label
_atom_site_aniso_U_11
_atom_site_aniso_U_22
_atom_site_aniso_U_33
_atom_site_aniso_U_23
_atom_site_aniso_U_13
_atom_site_aniso_U_12
Nb1 0.01558(15) 0.01706(15) 0.01492(14) 0.00054(14) 0.00012(12) 0.00095(14)
N1 0.0318(17) 0.0249(18) 0.0289(17) 0.0019(17) 0.0014(14) 0.0011(19)
N2 0.0295(17) 0.028(2) 0.0326(18) 0.000(2) 0.0058(14) 0.001(2)
C1 0.046(2) 0.0139(16) 0.0283(19) -0.001(2) 0.0062(17) 0.0009(18)
C2 0.041(2) 0.028(2) 0.0234(19) -0.001(2) 0.0027(17) -0.002(3)
C3 0.043(2) 0.0166(18) 0.0240(18) -0.0003(19) 0.0096(16) -0.002(2)
C4 0.0312(18) 0.0219(18) 0.0169(15) 0.0020(16) -0.0002(15) -0.005(3)
C5 0.041(3) 0.039(3) 0.032(3) 0.008(2) 0.008(2) 0.013(2)
C6 0.036(2) 0.026(2) 0.0206(19) -0.0036(16) -0.0032(19) -0.003(2)
C7 0.034(3) 0.043(3) 0.028(2) 0.012(2) -0.008(2) -0.013(2)
C8 0.0187(16) 0.026(2) 0.0206(16) -0.001(2) 0.0028(13) -0.002(2)
C9 0.053(4) 0.037(3) 0.043(3) 0.011(2) 0.030(3) 0.001(3)
C10 0.028(3) 0.036(3) 0.029(3) -0.012(2) 0.007(2) -0.006(2)
C11 0.027(2) 0.085(5) 0.047(3) -0.009(5) -0.005(2) -0.003(4)
N3 0.023(2) 0.030(2) 0.021(2) -0.0036(15) 0.0010(18) 0.0008(16)
N4 0.025(2) 0.030(2) 0.0186(19) -0.0004(15) 0.0007(18) 0.0023(17)
C12 0.025(2) 0.032(2) 0.018(2) -0.0009(18) 0.001(2) -0.004(2)
C13 0.035(3) 0.028(2) 0.022(2) -0.0001(18) -0.005(2) 0.000(2)
C14 0.025(2) 0.029(2) 0.022(2) 0.0030(18) -0.002(2) -0.0027(19)
C15 0.026(2) 0.0258(19) 0.021(2) -0.0008(16) -0.001(2) 0.0042(18)
C16 0.044(3) 0.044(3) 0.018(2) -0.005(2) -0.002(2) 0.016(3)
C17 0.049(3) 0.041(3) 0.040(3) -0.014(2) 0.024(3) -0.009(3)
C18 0.041(3) 0.034(3) 0.034(3) -0.002(2) -0.006(3) 0.010(2)
C19 0.032(3) 0.024(2) 0.015(2) 0.0033(16) -0.001(2) -0.0049(19)
C20 0.037(3) 0.052(3) 0.024(2) 0.002(2) 0.003(2) -0.014(3)
C21 0.085(5) 0.032(3) 0.030(3) 0.000(2) -0.007(3) 0.013(3)
C22 0.034(3) 0.061(4) 0.024(2) 0.000(2) 0.000(2) -0.001(3)
N5 0.026(2) 0.0266(19) 0.021(2) 0.0014(14) 0.0017(18) 0.0010(16)
N6 0.025(2) 0.0253(19) 0.0201(19) 0.0004(15) -0.0004(18) -0.0004(16)
C23 0.018(2) 0.030(2) 0.024(2) 0.0029(19) 0.000(2) 0.0024(19)
C24 0.024(2) 0.030(2) 0.023(2) -0.0008(18) 0.001(2) -0.001(2)
C25 0.023(2) 0.026(2) 0.021(2) -0.0031(17) -0.002(2) 0.0028(18)
C26 0.029(3) 0.026(2) 0.022(2) -0.0007(18) 0.007(2) -0.0022(17)
C27 0.038(3) 0.033(2) 0.031(3) 0.004(2) -0.005(3) -0.008(2)
C28 0.056(4) 0.051(3) 0.021(2) 0.008(2) -0.010(3) -0.025(3)
C29 0.068(4) 0.038(3) 0.038(3) 0.010(2) 0.027(3) 0.016(3)
C30 0.026(3) 0.027(2) 0.016(2) -0.0006(16) -0.003(2) 0.0009(18)
C31 0.031(2) 0.033(2) 0.026(2) -0.0054(18) 0.003(2) -0.001(2)
C32 0.035(3) 0.027(2) 0.023(2) -0.0011(18) 0.0029(19) 0.004(2)
C33 0.028(2) 0.035(2) 0.021(2) -0.0021(17) -0.0036(19) 0.007(2)

loop_
_atom_type_symbol
_atom_type_description
_atom_type_scat_dispersion_real
_atom_type_scat_dispersion_imag
_atom_type_scat_source
C C 0.0033 0.0016 'International Tables Vol C Tables 4.2.6.8 and 6.1.1.4'
H H 0.0000 0.0000 'International Tables Vol C Tables 4.2.6.8 and 6.1.1.4'
N N 0.0061 0.0033 'International Tables Vol C Tables 4.2.6.8 and 6.1.1.4'
Nb Nb -2.0727 0.6215 'International Tables Vol C Tables 4.2.6.8 and 6.1.1.4'

loop_
_geom_angle_atom_site_label_1
_geom_angle_atom_site_label_2
_geom_angle_atom_site_label_3
_geom_angle
N2 Nb1 N1 86.46(16)
N2 Nb1 N4 98.70(18)
N1 Nb1 N4 126.56(17)
N2 Nb1 N3 120.43(19)
N1 Nb1 N3 94.34(16)
N4 Nb1 N3 38.07(15)
N2 Nb1 N6 99.33(18)
N1 Nb1 N6 126.57(17)
N4 Nb1 N6 105.14(13)
N3 Nb1 N6 125.09(17)
N2 Nb1 N5 121.16(19)
N1 Nb1 N5 94.55(16)
N4 Nb1 N5 124.96(18)
N3 Nb1 N5 118.13(13)
N6 Nb1 N5 37.87(15)
C1 N1 Nb1 131.0(3)
C3 N2 Nb1 136.6(3)
N1 C1 C2 123.7(4)
N1 C1 C4 119.3(4)
C2 C1 C4 117.0(4)
C3 C2 C1 123.0(4)
C2 C3 N2 119.3(4)
C2 C3 C8 126.3(4)
N2 C3 C8 114.5(3)
C7 C4 C5 109.2(4)
C7 C4 C6 108.4(4)
C5 C4 C6 109.7(4)
C7 C4 C1 107.8(3)
C5 C4 C1 114.5(4)
C6 C4 C1 107.1(3)
C11 C8 C9 110.3(5)
C11 C8 C10 109.5(5)
C9 C8 C10 108.9(4)
C11 C8 C3 112.6(4)
C9 C8 C3 107.8(4)
C10 C8 C3 107.6(4)
C12 N3 N4 107.6(4)
C12 N3 Nb1 176.3(4)
N4 N3 Nb1 70.9(2)
C14 N4 N3 109.1(4)
C14 N4 Nb1 176.5(4)
N3 N4 Nb1 71.1(2)
N3 C12 C13 109.0(4)
N3 C12 C15 121.7(4)
C13 C12 C15 129.2(5)
C12 C13 C14 106.3(4)
N4 C14 C13 107.9(4)
N4 C14 C19 121.5(5)
C13 C14 C19 130.6(5)
C12 C15 C18 110.7(4)
C12 C15 C17 109.2(4)
C18 C15 C17 109.0(5)
C12 C15 C16 109.5(4)
C18 C15 C16 108.6(4)
C17 C15 C16 109.8(4)
C20 C19 C14 108.5(4)
C20 C19 C22 110.3(4)
C14 C19 C22 107.0(4)
C20 C19 C21 110.0(5)
C14 C19 C21 111.4(4)
C22 C19 C21 109.6(5)
C23 N5 N6 108.6(4)
C23 N5 Nb1 174.9(4)
N6 N5 Nb1 70.7(2)
C25 N6 N5 108.3(4)
C25 N6 Nb1 174.1(4)
N5 N6 Nb1 71.5(2)
N5 C23 C24 108.4(4)
N5 C23 C26 121.1(4)
C24 C23 C26 130.5(4)
C25 C24 C23 106.3(4)
N6 C25 C24 108.4(4)
N6 C25 C30 120.4(4)
C24 C25 C30 131.2(5)
C23 C26 C28 109.8(4)
C23 C26 C29 108.8(4)
C28 C26 C29 109.8(5)
C23 C26 C27 110.5(4)
C28 C26 C27 108.7(4)
C29 C26 C27 109.3(4)
C31 C30 C25 110.8(4)
C31 C30 C32 109.9(4)
C25 C30 C32 108.9(4)
C31 C30 C33 110.0(4)
C25 C30 C33 108.1(4)
C32 C30 C33 109.1(4)

loop_
_geom_bond_atom_site_label_1
_geom_bond_atom_site_label_2
_geom_bond_distance
Nb1 N2 1.841(4)
Nb1 N1 1.927(4)
Nb1 N4 2.143(4)
Nb1 N3 2.146(4)
Nb1 N6 2.146(4)
Nb1 N5 2.156(4)
N1 C1 1.306(6)
N2 C3 1.373(6)
C1 C2 1.428(6)
C1 C4 1.573(5)
C2 C3 1.354(6)
C3 C8 1.560(5)
C4 C7 1.530(6)
C4 C5 1.530(7)
C4 C6 1.536(6)
C8 C11 1.515(6)
C8 C9 1.519(7)
C8 C10 1.532(7)
N3 C12 1.327(7)
N3 N4 1.399(5)
N4 C14 1.332(6)
C12 C13 1.398(7)
C12 C15 1.507(7)
C13 C14 1.398(7)
C14 C19 1.525(6)
C15 C18 1.530(6)
C15 C17 1.531(8)
C15 C16 1.540(7)
C19 C20 1.515(7)
C19 C22 1.527(7)
C19 C21 1.528(7)
N5 C23 1.332(6)
N5 N6 1.396(6)
N6 C25 1.337(6)
C23 C24 1.402(7)
C23 C26 1.507(7)
C24 C25 1.398(7)
C25 C30 1.524(6)
C26 C28 1.514(8)
C26 C29 1.534(7)
C26 C27 1.540(6)
C30 C31 1.523(7)
C30 C32 1.533(7)
C30 C33 1.535(7)

loop_
_geom_torsion_atom_site_label_1
_geom_torsion_atom_site_label_2
_geom_torsion_atom_site_label_3
_geom_torsion_atom_site_label_4
_geom_torsion
N2 Nb1 N1 C1 -1.5(5)
N4 Nb1 N1 C1 96.7(5)
N3 Nb1 N1 C1 118.8(5)
N6 Nb1 N1 C1 -100.5(5)
N5 Nb1 N1 C1 -122.5(5)
N1 Nb1 N2 C3 2.0(6)
N4 Nb1 N2 C3 -124.5(6)
N3 Nb1 N2 C3 -91.0(6)
N6 Nb1 N2 C3 128.5(6)
N5 Nb1 N2 C3 95.2(6)
Nb1 N1 C1 C2 0.5(8)
Nb1 N1 C1 C4 -176.4(3)
N1 C1 C2 C3 1.0(8)
C4 C1 C2 C3 177.9(5)
C1 C2 C3 N2 -0.6(9)
C1 C2 C3 C8 -179.5(5)
Nb1 N2 C3 C2 -1.3(10)
Nb1 N2 C3 C8 177.7(4)
N1 C1 C4 C7 -26.2(6)
C2 C1 C4 C7 156.7(4)
N1 C1 C4 C5 -147.9(5)
C2 C1 C4 C5 35.0(6)
N1 C1 C4 C6 90.3(5)
C2 C1 C4 C6 -86.8(5)
C2 C3 C8 C11 -5.5(8)
N2 C3 C8 C11 175.5(6)
C2 C3 C8 C9 116.5(6)
N2 C3 C8 C9 -62.5(6)
C2 C3 C8 C10 -126.2(6)
N2 C3 C8 C10 54.8(6)
N2 Nb1 N3 C12 4(6)
N1 Nb1 N3 C12 -84(6)
N4 Nb1 N3 C12 66(6)
N6 Nb1 N3 C12 134(6)
N5 Nb1 N3 C12 178(100)
N2 Nb1 N3 N4 -62.3(3)
N1 Nb1 N3 N4 -150.7(3)
N6 Nb1 N3 N4 67.7(3)
N5 Nb1 N3 N4 111.8(3)
C12 N3 N4 C14 -0.2(6)
Nb1 N3 N4 C14 176.3(4)
C12 N3 N4 Nb1 -176.5(4)
N2 Nb1 N4 C14 36(6)
N1 Nb1 N4 C14 -56(6)
N3 Nb1 N4 C14 -94(6)
N6 Nb1 N4 C14 138(6)
N5 Nb1 N4 C14 174(6)
N2 Nb1 N4 N3 129.5(3)
N1 Nb1 N4 N3 37.4(3)
N6 Nb1 N4 N3 -128.3(3)
N5 Nb1 N4 N3 -92.3(3)
N4 N3 C12 C13 -0.4(6)
Nb1 N3 C12 C13 -66(6)
N4 N3 C12 C15 -177.4(5)
Nb1 N3 C12 C15 117(6)
N3 C12 C13 C14 0.8(6)
C15 C12 C13 C14 177.5(5)
N3 N4 C14 C13 0.7(6)
Nb1 N4 C14 C13 93(6)
N3 N4 C14 C19 -178.4(5)
Nb1 N4 C14 C19 -86(6)
C12 C13 C14 N4 -0.9(6)
C12 C13 C14 C19 178.1(6)
N3 C12 C15 C18 -174.3(5)
C13 C12 C15 C18 9.3(8)
N3 C12 C15 C17 65.7(6)
C13 C12 C15 C17 -110.7(6)
N3 C12 C15 C16 -54.6(6)
C13 C12 C15 C16 129.1(6)
N4 C14 C19 C20 106.3(6)
C13 C14 C19 C20 -72.5(8)
N4 C14 C19 C22 -134.6(5)
C13 C14 C19 C22 46.5(8)
N4 C14 C19 C21 -14.8(8)
C13 C14 C19 C21 166.3(6)
N2 Nb1 N5 C23 -20(4)
N1 Nb1 N5 C23 69(4)
N4 Nb1 N5 C23 -150(4)
N3 Nb1 N5 C23 166(4)
N6 Nb1 N5 C23 -82(4)
N2 Nb1 N5 N6 62.0(3)
N1 Nb1 N5 N6 150.6(3)
N4 Nb1 N5 N6 -67.7(3)
N3 Nb1 N5 N6 -112.0(3)
C23 N5 N6 C25 0.9(6)
Nb1 N5 N6 C25 -173.8(4)
C23 N5 N6 Nb1 174.7(4)
N2 Nb1 N6 C25 -41(3)
N1 Nb1 N6 C25 52(3)
N4 Nb1 N6 C25 -143(3)
N3 Nb1 N6 C25 -179(100)
N5 Nb1 N6 C25 89(3)
N2 Nb1 N6 N5 -130.0(3)
N1 Nb1 N6 N5 -37.5(3)
N4 Nb1 N6 N5 128.3(3)
N3 Nb1 N6 N5 92.0(3)
N6 N5 C23 C24 -0.4(6)
Nb1 N5 C23 C24 80(4)
N6 N5 C23 C26 178.4(4)
Nb1 N5 C23 C26 -101(4)
N5 C23 C24 C25 -0.3(6)
C26 C23 C24 C25 -178.9(5)
N5 N6 C25 C24 -1.1(6)
Nb1 N6 C25 C24 -88(3)
N5 N6 C25 C30 -178.8(5)
Nb1 N6 C25 C30 94(3)
C23 C24 C25 N6 0.9(6)
C23 C24 C25 C30 178.2(5)
N5 C23 C26 C28 59.9(6)
C24 C23 C26 C28 -121.7(6)
N5 C23 C26 C29 -60.3(7)
C24 C23 C26 C29 118.2(6)
N5 C23 C26 C27 179.8(5)
C24 C23 C26 C27 -1.8(8)
N6 C25 C30 C31 -37.9(7)
C24 C25 C30 C31 145.1(6)
N6 C25 C30 C32 -158.9(5)
C24 C25 C30 C32 24.1(8)
N6 C25 C30 C33 82.6(6)
C24 C25 C30 C33 -94.4(6)
